data_7234034
loop_
_publ_author_name
'Li, Caiping'
'Lu, Lu'
'Wang, Jun'
'Yang, Qianqian'
'Ma, Deyun'
'Alowais, Ahmad'
'Alarifi, Abdullah'
'Kumar, Abhinav'
'Muddassir, Mohd.'

_publ_section_title
;
 Temperature tuned syntheses of two new d10-based Cd(ii) cluster
 metal--organic frameworks: luminescence sensing and photocatalytic
 properties
;
_journal_issue 51
_journal_name_full 'RSC Advances'
_journal_page_first 29864
_journal_paper_doi 10.1039/C9RA05167H
_journal_volume 9
_journal_year 2019
_chemical_formula_moiety 'C34 H30 Cd N4 O10'
_chemical_formula_sum 'C34 H30 Cd N4 O10'
_chemical_formula_weight 767.02
_space_group_crystal_system monoclinic
_space_group_IT_number 14
_space_group_name_Hall '-P 2ybc'
_space_group_name_H-M_alt 'P 1 21/c 1'
_symmetry_space_group_name_Hall '-P 2ybc'
_symmetry_space_group_name_H-M 'P 1 21/c 1'
_atom_sites_solution_hydrogens mixed
_atom_sites_solution_primary dual
_audit_block_doi 10.5517/ccdc.csd.cc222wfh
_audit_creation_date 2017-12-23
_audit_creation_method
;
Olex2 1.2
(compiled 2017.08.10 svn.r3458 for OlexSys, GUI svn.r5381)
;
_audit_update_record
;
2019-04-11 deposited with the CCDC.    2019-09-11 downloaded from the CCDC.
;
_cell_angle_alpha 90
_cell_angle_beta 95.979(4)
_cell_angle_gamma 90
_cell_formula_units_Z 4
_cell_length_a 10.205(3)
_cell_length_b 27.207(7)
_cell_length_c 11.915(3)
_cell_measurement_reflns_used 4214
_cell_measurement_temperature 293(2)
_cell_measurement_theta_max 24.720
_cell_measurement_theta_min 2.280
_cell_volume 3290.2(15)
_computing_cell_refinement 'SAINT v8.34A (Bruker, 2013)'
_computing_data_reduction 'SAINT v8.34A (Bruker, 2013)'
_computing_molecular_graphics 'Olex2 (Dolomanov et al., 2009)'
_computing_publication_material 'Olex2 (Dolomanov et al., 2009)'
_computing_structure_refinement 'ShelXL (Sheldrick, 2015)'
_computing_structure_solution 'ShelXT (Sheldrick, 2015)'
_diffrn_ambient_temperature 296.15
_diffrn_measured_fraction_theta_full 0.999
_diffrn_measured_fraction_theta_max 0.999
_diffrn_measurement_device_type 'CCD area detector'
_diffrn_measurement_method 'phi and omega scans'
_diffrn_radiation_monochromator graphite
_diffrn_radiation_type MoK\a
_diffrn_radiation_wavelength 0.71073
_diffrn_reflns_av_R_equivalents 0.0603
_diffrn_reflns_av_unetI/netI 0.0715
_diffrn_reflns_Laue_measured_fraction_full 0.999
_diffrn_reflns_Laue_measured_fraction_max 0.999
_diffrn_reflns_limit_h_max 12
_diffrn_reflns_limit_h_min -7
_diffrn_reflns_limit_k_max 28
_diffrn_reflns_limit_k_min -32
_diffrn_reflns_limit_l_max 14
_diffrn_reflns_limit_l_min -13
_diffrn_reflns_number 16248
_diffrn_reflns_point_group_measured_fraction_full 0.999
_diffrn_reflns_point_group_measured_fraction_max 0.999
_diffrn_reflns_theta_full 25.009
_diffrn_reflns_theta_max 25.009
_diffrn_reflns_theta_min 1.497
_exptl_absorpt_coefficient_mu 0.729
_exptl_absorpt_correction_T_max 0.7456
_exptl_absorpt_correction_T_min 0.5589
_exptl_absorpt_correction_type multi-scan
_exptl_absorpt_process_details
;
SADABS-2014/3 (Bruker,2014/3) was used for absorption correction.
wR2(int) was 0.0855 before and 0.0675 after correction.
The Ratio of minimum to maximum transmission is 0.7496.
The \l/2 correction factor is 0.00150.
;
_exptl_crystal_density_diffrn 1.548
_exptl_crystal_description block
_exptl_crystal_F_000 1560
_exptl_crystal_size_max 0.19
_exptl_crystal_size_mid 0.18
_exptl_crystal_size_min 0.17
_refine_diff_density_max 1.077
_refine_diff_density_min -1.179
_refine_diff_density_rms 0.329
_refine_ls_extinction_method none
_refine_ls_goodness_of_fit_ref 1.047
_refine_ls_hydrogen_treatment constr
_refine_ls_matrix_type full
_refine_ls_number_parameters 446
_refine_ls_number_reflns 5791
_refine_ls_number_restraints 0
_refine_ls_restrained_S_all 1.047
_refine_ls_R_factor_all 0.0718
_refine_ls_R_factor_gt 0.0492
_refine_ls_shift/su_max 0.001
_refine_ls_shift/su_mean 0.000
_refine_ls_structure_factor_coef Fsqd
_refine_ls_weighting_details 'w=1/[\s^2^(Fo^2^)+(0.0873P)^2^] where P=(Fo^2^+2Fc^2^)/3'
_refine_ls_weighting_scheme calc
_refine_ls_wR_factor_gt 0.1262
_refine_ls_wR_factor_ref 0.1507
_reflns_Friedel_coverage 0.000
_reflns_number_gt 4379
_reflns_number_total 5791
_reflns_threshold_expression 'I > 2\s(I)'
_cod_data_source_file c9ra05167h2.cif
_cod_data_source_block w5
_cod_original_formula_sum 'C34 H30 Cd N4 O10 '
_cod_database_code 7234034
_shelx_shelxl_version_number 2014/7
_shelx_space_group_comment
;
The symmetry employed for this shelxl refinement is uniquely defined
by the following loop, which should always be used as a source of
symmetry information in preference to the above space-group names.
They are only intended as comments.
;
_shelx_estimated_absorpt_t_max 0.886
_shelx_estimated_absorpt_t_min 0.874
_olex2_refinement_description
;
1. Fixed Uiso
 At 1.2 times of:
  All C(H) groups, All C(H,H) groups, All N(H) groups
 At 1.5 times of:
  All C(H,H,H) groups, All O(H) groups
2.a Riding coordinates:
 O4(H4), O8(H8), N2(H2), N4(H4A)
2.b Secondary CH2 refined with riding coordinates:
 C9(H9A,H9B), C16(H16A,H16B)
2.c Aromatic/amide H refined with riding coordinates:
 C3(H3), C5(H5), C7(H7), C11(H11), C12(H12), C14(H14), C15(H15), C18(H18),
 C20(H20), C22(H22)
2.d Idealised Me refined as rotating group:
 C25(H25A,H25B,H25C), C29(H29A,H29B,H29C), C30(H30A,H30B,H30C), C34(H34A,H34B,
 H34C)
;
_olex2_submission_special_instructions 'No special instructions were received'

loop_
_space_group_symop_operation_xyz
'x, y, z'
'-x, y+1/2, -z+1/2'
'-x, -y, -z'
'x, -y-1/2, z-1/2'

loop_
_atom_site_label
_atom_site_type_symbol
_atom_site_fract_x
_atom_site_fract_y
_atom_site_fract_z
_atom_site_U_iso_or_equiv
_atom_site_adp_type
_atom_site_occupancy
_atom_site_site_symmetry_order
_atom_site_calc_flag
_atom_site_refinement_flags_posn
Cd1 Cd -0.53528(3) 0.10451(2) 0.27110(3) 0.02394(15) Uani 1 1 d .
O1 O -0.5553(4) 0.05182(14) 0.0695(3) 0.0405(10) Uani 1 1 d .
O2 O -0.6176(4) 0.12812(14) 0.0852(3) 0.0399(9) Uani 1 1 d .
O3 O -0.4955(3) -0.01660(13) -0.3113(3) 0.0313(8) Uani 1 1 d .
O4 O -0.6668(4) 0.00063(14) -0.4352(3) 0.0454(10) Uani 1 1 d .
H4 H -0.6382 -0.0225 -0.4695 0.068 Uiso 1 1 d R
O5 O -0.8015(4) 0.17146(15) -0.3095(3) 0.0513(12) Uani 1 1 d .
O6 O -1.2628(5) 0.35150(15) -0.5734(3) 0.0563(12) Uani 1 1 d .
O7 O -1.5102(4) 0.19497(14) -0.7292(3) 0.0449(10) Uani 1 1 d .
O8 O -1.5791(4) 0.21933(15) -0.9045(3) 0.0567(12) Uani 1 1 d .
H8 H -1.6160 0.1925 -0.9079 0.085 Uiso 1 1 d R
O9 O -1.3600(4) 0.43037(14) -0.9412(3) 0.0434(10) Uani 1 1 d .
O10 O -1.4964(4) 0.37923(14) -1.0434(3) 0.0376(9) Uani 1 1 d .
N1 N 0.2542(4) 0.08500(19) 0.2957(4) 0.0412(12) Uani 1 1 d .
N2 N 0.2288(5) 0.0385(2) 0.3263(5) 0.0653(18) Uani 1 1 d .
H2 H 0.2886 0.0175 0.3493 0.078 Uiso 1 1 d R
N3 N -0.3206(4) 0.09670(15) 0.2367(4) 0.0275(10) Uani 1 1 d .
N4 N -0.3020(4) 0.06282(16) 0.1560(4) 0.0337(11) Uani 1 1 d .
H4A H -0.3644 0.0512 0.1094 0.040 Uiso 1 1 d R
C1 C -0.5987(5) 0.09083(19) 0.0257(4) 0.0303(12) Uani 1 1 d .
C2 C -0.6297(5) 0.09297(18) -0.0998(4) 0.0272(11) Uani 1 1 d .
C3 C -0.7006(5) 0.1313(2) -0.1523(4) 0.0321(12) Uani 1 1 d .
H3 H -0.7255 0.1576 -0.1095 0.038 Uiso 1 1 calc R
C4 C -0.7352(5) 0.1309(2) -0.2681(4) 0.0331(12) Uani 1 1 d .
C5 C -0.7007(5) 0.09108(18) -0.3332(4) 0.0303(12) Uani 1 1 d .
H5 H -0.7262 0.0899 -0.4104 0.036 Uiso 1 1 calc R
C6 C -0.6266(5) 0.05296(18) -0.2789(4) 0.0262(11) Uani 1 1 d .
C7 C -0.5897(5) 0.05429(17) -0.1647(4) 0.0268(11) Uani 1 1 d .
H7 H -0.5378 0.0292 -0.1307 0.032 Uiso 1 1 calc R
C8 C -0.5890(5) 0.00924(18) -0.3446(4) 0.0271(11) Uani 1 1 d .
C9 C -0.8441(6) 0.1740(2) -0.4273(5) 0.0470(16) Uani 1 1 d .
H9A H -0.8814 0.1428 -0.4537 0.056 Uiso 1 1 calc R
H9B H -0.7702 0.1816 -0.4694 0.056 Uiso 1 1 calc R
C10 C -0.9457(5) 0.2136(2) -0.4437(5) 0.0367(13) Uani 1 1 d .
C11 C -0.9413(6) 0.2493(2) -0.5245(5) 0.0423(14) Uani 1 1 d .
H11 H -0.8719 0.2504 -0.5692 0.051 Uiso 1 1 calc R
C12 C -1.0434(7) 0.2843(2) -0.5389(5) 0.0512(17) Uani 1 1 d .
H12 H -1.0431 0.3081 -0.5949 0.061 Uiso 1 1 calc R
C13 C -1.1432(6) 0.2833(2) -0.4702(5) 0.0429(15) Uani 1 1 d .
C14 C -1.1439(6) 0.2483(3) -0.3906(5) 0.0504(16) Uani 1 1 d .
H14 H -1.2113 0.2477 -0.3437 0.060 Uiso 1 1 calc R
C15 C -1.0480(6) 0.2142(2) -0.3780(5) 0.0505(16) Uani 1 1 d .
H15 H -1.0513 0.1902 -0.3228 0.061 Uiso 1 1 calc R
C16 C -1.2507(6) 0.3225(2) -0.4759(5) 0.0528(17) Uani 1 1 d .
H16A H -1.3345 0.3063 -0.4699 0.063 Uiso 1 1 calc R
H16B H -1.2337 0.3439 -0.4110 0.063 Uiso 1 1 calc R
C17 C -1.3347(5) 0.33396(19) -0.6682(4) 0.0343(13) Uani 1 1 d .
C18 C -1.3437(5) 0.36747(19) -0.7590(4) 0.0332(12) Uani 1 1 d .
H18 H -1.3034 0.3981 -0.7500 0.040 Uiso 1 1 calc R
C19 C -1.4119(5) 0.35500(18) -0.8605(4) 0.0270(11) Uani 1 1 d .
C20 C -1.4712(5) 0.30893(18) -0.8746(4) 0.0295(11) Uani 1 1 d .
H20 H -1.5167 0.3004 -0.9436 0.035 Uiso 1 1 calc R
C21 C -1.4622(5) 0.27604(19) -0.7861(4) 0.0303(12) Uani 1 1 d .
C22 C -1.3935(5) 0.28889(19) -0.6821(4) 0.0328(12) Uani 1 1 d .
H22 H -1.3879 0.2667 -0.6224 0.039 Uiso 1 1 calc R
C23 C -1.5206(5) 0.2262(2) -0.8022(4) 0.0346(13) Uani 1 1 d .
C24 C -1.4250(5) 0.39104(19) -0.9572(4) 0.0302(12) Uani 1 1 d .
C25 C 0.0472(7) -0.0209(3) 0.3445(11) 0.127(5) Uani 1 1 d .
H25A H 0.0788 -0.0295 0.4207 0.190 Uiso 1 1 calc GR
H25B H 0.0771 -0.0448 0.2937 0.190 Uiso 1 1 calc GR
H25C H -0.0473 -0.0202 0.3366 0.190 Uiso 1 1 calc GR
C26 C 0.0990(6) 0.0289(3) 0.3172(7) 0.071(2) Uani 1 1 d .
C27 C 0.0360(5) 0.0708(2) 0.2759(6) 0.0439(15) Uani 1 1 d .
C28 C 0.1370(5) 0.1051(2) 0.2646(5) 0.0364(13) Uani 1 1 d .
C29 C 0.1257(5) 0.1560(2) 0.2221(6) 0.0511(17) Uani 1 1 d .
H29A H 0.1348 0.1562 0.1428 0.077 Uiso 1 1 calc GR
H29B H 0.1938 0.1757 0.2612 0.077 Uiso 1 1 calc GR
H29C H 0.0412 0.1690 0.2349 0.077 Uiso 1 1 calc GR
C30 C -0.1793(6) 0.1410(3) 0.3833(5) 0.0540(18) Uani 1 1 d .
H30A H -0.1613 0.1242 0.4539 0.081 Uiso 1 1 calc GR
H30B H -0.2570 0.1608 0.3850 0.081 Uiso 1 1 calc GR
H30C H -0.1060 0.1617 0.3710 0.081 Uiso 1 1 calc GR
C31 C -0.2005(5) 0.10453(19) 0.2904(4) 0.0303(12) Uani 1 1 d .
C32 C -0.1065(5) 0.0756(2) 0.2441(5) 0.0343(13) Uani 1 1 d .
C33 C -0.1760(5) 0.0495(2) 0.1574(5) 0.0432(15) Uani 1 1 d .
C34 C -0.1323(7) 0.0143(3) 0.0743(8) 0.091(3) Uani 1 1 d .
H34A H -0.2039 0.0077 0.0175 0.137 Uiso 1 1 calc GR
H34B H -0.1047 -0.0157 0.1118 0.137 Uiso 1 1 calc GR
H34C H -0.0599 0.0282 0.0395 0.137 Uiso 1 1 calc GR

loop_
_atom_site_aniso_label
_atom_site_aniso_U_11
_atom_site_aniso_U_22
_atom_site_aniso_U_33
_atom_site_aniso_U_23
_atom_site_aniso_U_13
_atom_site_aniso_U_12
Cd1 0.0173(2) 0.0286(2) 0.0254(2) 0.00226(15) -0.00030(14) 0.00248(14)
O1 0.043(2) 0.042(3) 0.034(2) 0.0096(18) -0.0103(17) 0.0018(18)
O2 0.063(3) 0.030(2) 0.026(2) -0.0020(17) -0.0006(18) -0.0066(18)
O3 0.026(2) 0.026(2) 0.041(2) -0.0003(16) -0.0019(15) 0.0028(15)
O4 0.057(3) 0.038(2) 0.038(2) -0.0114(18) -0.0122(19) 0.0194(19)
O5 0.072(3) 0.042(3) 0.034(2) -0.0052(19) -0.018(2) 0.029(2)
O6 0.086(3) 0.037(3) 0.039(2) -0.004(2) -0.027(2) 0.017(2)
O7 0.073(3) 0.027(2) 0.033(2) 0.0061(18) -0.005(2) -0.0039(19)
O8 0.088(4) 0.033(3) 0.044(3) 0.008(2) -0.019(2) -0.019(2)
O9 0.057(3) 0.032(2) 0.039(2) 0.0072(18) -0.0046(19) -0.0110(19)
O10 0.054(3) 0.035(2) 0.0227(19) 0.0052(16) -0.0027(17) -0.0070(18)
N1 0.019(2) 0.051(3) 0.053(3) 0.020(3) 0.003(2) 0.003(2)
N2 0.023(3) 0.071(4) 0.101(5) 0.053(4) 0.001(3) 0.010(2)
N3 0.016(2) 0.035(3) 0.031(2) -0.0008(19) 0.0025(17) 0.0020(17)
N4 0.022(2) 0.039(3) 0.041(3) -0.009(2) 0.0042(19) -0.0028(18)
C1 0.031(3) 0.027(3) 0.031(3) 0.000(2) -0.007(2) -0.010(2)
C2 0.025(3) 0.025(3) 0.031(3) 0.000(2) -0.004(2) -0.001(2)
C3 0.035(3) 0.029(3) 0.030(3) -0.003(2) -0.003(2) 0.006(2)
C4 0.038(3) 0.029(3) 0.031(3) 0.004(2) -0.007(2) 0.010(2)
C5 0.038(3) 0.024(3) 0.028(3) 0.001(2) -0.005(2) 0.004(2)
C6 0.028(3) 0.020(3) 0.030(3) 0.002(2) 0.001(2) 0.0004(19)
C7 0.024(3) 0.022(3) 0.032(3) 0.006(2) -0.005(2) 0.002(2)
C8 0.025(3) 0.028(3) 0.028(3) 0.006(2) 0.000(2) -0.001(2)
C9 0.059(4) 0.046(4) 0.032(3) -0.002(3) -0.014(3) 0.017(3)
C10 0.039(3) 0.036(3) 0.033(3) -0.001(2) -0.011(2) 0.007(2)
C11 0.051(4) 0.038(4) 0.037(3) 0.004(3) -0.002(3) 0.012(3)
C12 0.078(5) 0.040(4) 0.032(3) 0.014(3) -0.015(3) 0.006(3)
C13 0.043(4) 0.046(4) 0.037(3) -0.016(3) -0.010(3) 0.010(3)
C14 0.039(4) 0.064(5) 0.047(4) 0.011(3) 0.002(3) 0.010(3)
C15 0.049(4) 0.054(4) 0.048(4) 0.013(3) 0.003(3) 0.004(3)
C16 0.057(4) 0.057(4) 0.040(4) -0.005(3) -0.012(3) 0.016(3)
C17 0.046(3) 0.024(3) 0.030(3) 0.000(2) -0.010(2) 0.014(2)
C18 0.042(3) 0.023(3) 0.034(3) -0.001(2) -0.001(2) 0.007(2)
C19 0.033(3) 0.023(3) 0.024(3) 0.002(2) -0.001(2) 0.009(2)
C20 0.033(3) 0.024(3) 0.030(3) 0.000(2) -0.002(2) 0.002(2)
C21 0.034(3) 0.025(3) 0.031(3) 0.004(2) 0.000(2) 0.005(2)
C22 0.047(3) 0.022(3) 0.027(3) 0.006(2) -0.003(2) 0.012(2)
C23 0.042(3) 0.032(3) 0.030(3) 0.006(2) 0.002(2) 0.007(2)
C24 0.034(3) 0.030(3) 0.028(3) 0.002(2) 0.004(2) 0.005(2)
C25 0.031(4) 0.091(7) 0.259(14) 0.109(8) 0.013(6) 0.000(4)
C26 0.017(3) 0.073(5) 0.124(7) 0.054(5) 0.007(4) 0.001(3)
C27 0.018(3) 0.050(4) 0.065(4) 0.020(3) 0.010(3) 0.006(2)
C28 0.020(3) 0.048(4) 0.041(3) 0.008(3) 0.006(2) 0.006(2)
C29 0.027(3) 0.042(4) 0.085(5) 0.016(3) 0.005(3) 0.006(3)
C30 0.029(3) 0.080(5) 0.053(4) -0.021(4) 0.003(3) -0.017(3)
C31 0.023(3) 0.034(3) 0.034(3) 0.006(2) -0.001(2) -0.002(2)
C32 0.020(3) 0.033(3) 0.050(3) 0.007(3) 0.005(2) 0.001(2)
C33 0.028(3) 0.044(4) 0.060(4) -0.006(3) 0.017(3) 0.001(2)
C34 0.058(5) 0.087(7) 0.135(8) -0.055(6) 0.040(5) -0.004(4)

loop_
_atom_type_symbol
_atom_type_description
_atom_type_scat_dispersion_real
_atom_type_scat_dispersion_imag
_atom_type_scat_source
C C 0.0033 0.0016 'International Tables Vol C Tables 4.2.6.8 and 6.1.1.4'
H H 0.0000 0.0000 'International Tables Vol C Tables 4.2.6.8 and 6.1.1.4'
Cd Cd -0.8075 1.2024 'International Tables Vol C Tables 4.2.6.8 and 6.1.1.4'
N N 0.0061 0.0033 'International Tables Vol C Tables 4.2.6.8 and 6.1.1.4'
O O 0.0106 0.0060 'International Tables Vol C Tables 4.2.6.8 and 6.1.1.4'
Zn Zn 0.2839 1.4301 'International Tables Vol C Tables 4.2.6.8 and 6.1.1.4'

loop_
_citation_id
_citation_doi
_citation_year
1 10.1016/j.jssc.2019.07.029 2019

loop_
_geom_angle_atom_site_label_1
_geom_angle_atom_site_label_2
_geom_angle_atom_site_label_3
_geom_angle
_geom_angle_site_symmetry_1
_geom_angle_site_symmetry_3
O2 Cd1 O3 118.13(13) . 3_455
O2 Cd1 O7 75.89(12) . 1_656
O3 Cd1 O7 163.52(13) 3_455 1_656
O10 Cd1 O2 150.80(14) 4_667 .
O10 Cd1 O3 89.66(13) 4_667 3_455
O10 Cd1 O7 78.34(13) 4_667 1_656
O10 Cd1 N1 89.50(17) 4_667 1_455
O10 Cd1 N3 96.94(14) 4_667 .
N1 Cd1 O2 86.33(15) 1_455 .
N1 Cd1 O3 81.38(15) 1_455 3_455
N1 Cd1 O7 109.46(16) 1_455 1_656
N1 Cd1 N3 160.89(17) 1_455 .
N3 Cd1 O2 96.35(14) . .
N3 Cd1 O3 80.69(13) . 3_455
N3 Cd1 O7 89.50(14) . 1_656
C1 O2 Cd1 104.2(3) . .
C8 O3 Cd1 135.0(3) . 3_455
C8 O4 H4 109.6 . .
C4 O5 C9 119.1(4) . .
C17 O6 C16 118.8(5) . .
C23 O7 Cd1 134.1(4) . 1_454
C23 O8 H8 109.5 . .
C24 O10 Cd1 142.4(3) . 4_464
N2 N1 Cd1 117.9(3) . 1_655
C28 N1 Cd1 134.9(4) . 1_655
C28 N1 N2 105.5(4) . .
N1 N2 H2 124.0 . .
C26 N2 N1 112.1(5) . .
C26 N2 H2 123.9 . .
N4 N3 Cd1 113.4(3) . .
C31 N3 Cd1 138.4(4) . .
C31 N3 N4 104.9(4) . .
N3 N4 H4A 123.9 . .
C33 N4 N3 112.4(4) . .
C33 N4 H4A 123.8 . .
O1 C1 O2 121.2(5) . .
O1 C1 C2 118.8(5) . .
O2 C1 C2 120.0(5) . .
C3 C2 C1 121.8(5) . .
C3 C2 C7 119.3(5) . .
C7 C2 C1 118.8(4) . .
C2 C3 H3 119.6 . .
C2 C3 C4 120.8(5) . .
C4 C3 H3 119.6 . .
O5 C4 C3 114.9(5) . .
O5 C4 C5 124.8(5) . .
C3 C4 C5 120.2(5) . .
C4 C5 H5 120.9 . .
C4 C5 C6 118.2(5) . .
C6 C5 H5 120.9 . .
C5 C6 C8 120.2(4) . .
C7 C6 C5 121.1(5) . .
C7 C6 C8 118.7(4) . .
C2 C7 H7 119.9 . .
C6 C7 C2 120.3(4) . .
C6 C7 H7 119.9 . .
O3 C8 O4 124.0(5) . .
O3 C8 C6 121.5(5) . .
O4 C8 C6 114.4(4) . .
O5 C9 H9A 110.2 . .
O5 C9 H9B 110.2 . .
O5 C9 C10 107.5(5) . .
H9A C9 H9B 108.5 . .
C10 C9 H9A 110.2 . .
C10 C9 H9B 110.2 . .
C11 C10 C9 121.9(5) . .
C15 C10 C9 119.5(5) . .
C15 C10 C11 118.5(5) . .
C10 C11 H11 120.5 . .
C10 C11 C12 119.1(6) . .
C12 C11 H11 120.5 . .
C11 C12 H12 120.0 . .
C13 C12 C11 119.9(6) . .
C13 C12 H12 120.0 . .
C12 C13 C16 122.3(6) . .
C14 C13 C12 119.6(6) . .
C14 C13 C16 118.0(6) . .
C13 C14 H14 119.7 . .
C13 C14 C15 120.6(6) . .
C15 C14 H14 119.7 . .
C10 C15 H15 118.9 . .
C14 C15 C10 122.2(6) . .
C14 C15 H15 118.9 . .
O6 C16 C13 115.6(5) . .
O6 C16 H16A 108.4 . .
O6 C16 H16B 108.4 . .
C13 C16 H16A 108.4 . .
C13 C16 H16B 108.4 . .
H16A C16 H16B 107.5 . .
O6 C17 C18 113.2(5) . .
O6 C17 C22 127.1(5) . .
C22 C17 C18 119.6(5) . .
C17 C18 H18 119.9 . .
C19 C18 C17 120.2(5) . .
C19 C18 H18 119.9 . .
C18 C19 C20 120.1(5) . .
C18 C19 C24 120.6(5) . .
C20 C19 C24 119.3(5) . .
C19 C20 H20 120.1 . .
C21 C20 C19 119.8(5) . .
C21 C20 H20 120.1 . .
C20 C21 C22 120.1(5) . .
C20 C21 C23 120.0(5) . .
C22 C21 C23 119.9(5) . .
C17 C22 C21 120.2(5) . .
C17 C22 H22 119.9 . .
C21 C22 H22 119.9 . .
O7 C23 O8 124.3(5) . .
O7 C23 C21 122.9(5) . .
O8 C23 C21 112.8(4) . .
O9 C24 C19 115.6(5) . .
O10 C24 O9 126.8(5) . .
O10 C24 C19 117.6(5) . .
H25A C25 H25B 109.5 . .
H25A C25 H25C 109.5 . .
H25B C25 H25C 109.5 . .
C26 C25 H25A 109.5 . .
C26 C25 H25B 109.5 . .
C26 C25 H25C 109.5 . .
N2 C26 C25 121.6(6) . .
N2 C26 C27 106.8(5) . .
C27 C26 C25 131.6(6) . .
C26 C27 C28 105.3(5) . .
C26 C27 C32 125.4(5) . .
C28 C27 C32 129.1(5) . .
N1 C28 C27 110.3(5) . .
N1 C28 C29 121.1(5) . .
C27 C28 C29 128.6(5) . .
C28 C29 H29A 109.5 . .
C28 C29 H29B 109.5 . .
C28 C29 H29C 109.5 . .
H29A C29 H29B 109.5 . .
H29A C29 H29C 109.5 . .
H29B C29 H29C 109.5 . .
H30A C30 H30B 109.5 . .
H30A C30 H30C 109.5 . .
H30B C30 H30C 109.5 . .
C31 C30 H30A 109.5 . .
C31 C30 H30B 109.5 . .
C31 C30 H30C 109.5 . .
N3 C31 C30 121.2(5) . .
N3 C31 C32 110.7(5) . .
C32 C31 C30 128.1(5) . .
C31 C32 C27 130.5(6) . .
C33 C32 C27 124.2(5) . .
C33 C32 C31 105.2(5) . .
N4 C33 C32 106.7(5) . .
N4 C33 C34 121.6(6) . .
C32 C33 C34 131.6(6) . .
C33 C34 H34A 109.5 . .
C33 C34 H34B 109.5 . .
C33 C34 H34C 109.5 . .
H34A C34 H34B 109.5 . .
H34A C34 H34C 109.5 . .
H34B C34 H34C 109.5 . .

loop_
_geom_bond_atom_site_label_1
_geom_bond_atom_site_label_2
_geom_bond_distance
_geom_bond_site_symmetry_2
Cd1 O2 2.375(4) .
Cd1 O3 2.453(3) 3_455
Cd1 O7 2.474(4) 1_656
Cd1 O10 2.249(4) 4_667
Cd1 N1 2.261(4) 1_455
Cd1 N3 2.281(4) .
O1 C1 1.244(6) .
O2 C1 1.264(6) .
O3 Cd1 2.453(3) 3_455
O3 C8 1.218(6) .
O4 H4 0.8206 .
O4 C8 1.293(6) .
O5 C4 1.359(6) .
O5 C9 1.427(6) .
O6 C16 1.400(7) .
O6 C17 1.367(6) .
O7 Cd1 2.475(4) 1_454
O7 C23 1.213(6) .
O8 H8 0.8199 .
O8 C23 1.314(6) .
O9 C24 1.263(6) .
O10 Cd1 2.249(3) 4_464
O10 C24 1.238(6) .
N1 Cd1 2.261(4) 1_655
N1 N2 1.349(7) .
N1 C28 1.333(7) .
N2 H2 0.8600 .
N2 C26 1.343(7) .
N3 N4 1.359(6) .
N3 C31 1.339(6) .
N4 H4A 0.8601 .
N4 C33 1.334(6) .
C1 C2 1.497(7) .
C2 C3 1.380(7) .
C2 C7 1.392(7) .
C3 H3 0.9300 .
C3 C4 1.388(7) .
C4 C5 1.400(7) .
C5 H5 0.9300 .
C5 C6 1.401(7) .
C6 C7 1.374(7) .
C6 C8 1.496(7) .
C7 H7 0.9300 .
C9 H9A 0.9700 .
C9 H9B 0.9700 .
C9 C10 1.495(7) .
C10 C11 1.371(8) .
C10 C15 1.369(8) .
C11 H11 0.9300 .
C11 C12 1.409(8) .
C12 H12 0.9300 .
C12 C13 1.372(8) .
C13 C14 1.345(9) .
C13 C16 1.526(8) .
C14 H14 0.9300 .
C14 C15 1.346(8) .
C15 H15 0.9300 .
C16 H16A 0.9700 .
C16 H16B 0.9700 .
C17 C18 1.410(7) .
C17 C22 1.367(7) .
C18 H18 0.9300 .
C18 C19 1.374(7) .
C19 C20 1.395(7) .
C19 C24 1.508(7) .
C20 H20 0.9300 .
C20 C21 1.379(7) .
C21 C22 1.403(7) .
C21 C23 1.486(8) .
C22 H22 0.9300 .
C25 H25A 0.9600 .
C25 H25B 0.9600 .
C25 H25C 0.9600 .
C25 C26 1.504(10) .
C26 C27 1.374(9) .
C27 C28 1.406(8) .
C27 C32 1.470(7) .
C28 C29 1.474(8) .
C29 H29A 0.9600 .
C29 H29B 0.9600 .
C29 H29C 0.9600 .
C30 H30A 0.9600 .
C30 H30B 0.9600 .
C30 H30C 0.9600 .
C30 C31 1.486(8) .
C31 C32 1.398(7) .
C32 C33 1.386(8) .
C33 C34 1.480(8) .
C34 H34A 0.9600 .
C34 H34B 0.9600 .
C34 H34C 0.9600 .

loop_
_geom_torsion_atom_site_label_1
_geom_torsion_atom_site_label_2
_geom_torsion_atom_site_label_3
_geom_torsion_atom_site_label_4
_geom_torsion
_geom_torsion_site_symmetry_1
Cd1 O2 C1 O1 5.0(6) .
Cd1 O2 C1 C2 -175.6(4) .
Cd1 O3 C8 O4 -52.8(7) 3_455
Cd1 O3 C8 C6 124.1(4) 3_455
Cd1 O7 C23 O8 16.2(9) 1_454
Cd1 O7 C23 C21 -161.0(4) 1_454
Cd1 O10 C24 O9 20.3(10) 4_464
Cd1 O10 C24 C19 -159.0(4) 4_464
Cd1 N1 N2 C26 -168.1(5) 1_655
Cd1 N1 C28 C27 163.8(5) 1_655
Cd1 N1 C28 C29 -14.5(9) 1_655
Cd1 N3 N4 C33 -163.7(4) .
Cd1 N3 C31 C30 -25.0(8) .
Cd1 N3 C31 C32 156.8(4) .
O1 C1 C2 C3 167.5(5) .
O1 C1 C2 C7 -10.1(7) .
O2 C1 C2 C3 -12.0(8) .
O2 C1 C2 C7 170.4(5) .
O5 C4 C5 C6 176.9(5) .
O5 C9 C10 C11 131.6(6) .
O5 C9 C10 C15 -49.6(8) .
O6 C17 C18 C19 179.4(5) .
O6 C17 C22 C21 -178.8(5) .
N1 N2 C26 C25 178.7(9) .
N1 N2 C26 C27 1.6(9) .
N2 N1 C28 C27 0.2(7) .
N2 N1 C28 C29 -178.2(6) .
N2 C26 C27 C28 -1.4(9) .
N2 C26 C27 C32 174.8(6) .
N3 N4 C33 C32 0.4(7) .
N3 N4 C33 C34 -177.8(6) .
N3 C31 C32 C27 -178.5(5) .
N3 C31 C32 C33 0.4(6) .
N4 N3 C31 C30 178.0(5) .
N4 N3 C31 C32 -0.2(6) .
C1 C2 C3 C4 -175.9(5) .
C1 C2 C7 C6 174.2(4) .
C2 C3 C4 O5 -178.1(5) .
C2 C3 C4 C5 1.3(8) .
C3 C2 C7 C6 -3.5(7) .
C3 C4 C5 C6 -2.4(8) .
C4 O5 C9 C10 163.4(5) .
C4 C5 C6 C7 0.6(8) .
C4 C5 C6 C8 179.1(5) .
C5 C6 C7 C2 2.4(8) .
C5 C6 C8 O3 157.7(5) .
C5 C6 C8 O4 -25.1(7) .
C7 C2 C3 C4 1.7(8) .
C7 C6 C8 O3 -23.8(7) .
C7 C6 C8 O4 153.4(5) .
C8 C6 C7 C2 -176.2(4) .
C9 O5 C4 C3 -178.5(5) .
C9 O5 C4 C5 2.2(9) .
C9 C10 C11 C12 177.2(6) .
C9 C10 C15 C14 -178.6(6) .
C10 C11 C12 C13 2.0(9) .
C11 C10 C15 C14 0.3(10) .
C11 C12 C13 C14 -1.0(9) .
C11 C12 C13 C16 175.4(6) .
C12 C13 C14 C15 -0.3(10) .
C12 C13 C16 O6 16.5(9) .
C13 C14 C15 C10 0.7(11) .
C14 C13 C16 O6 -167.0(6) .
C15 C10 C11 C12 -1.6(9) .
C16 O6 C17 C18 177.5(5) .
C16 O6 C17 C22 -3.5(9) .
C16 C13 C14 C15 -176.8(6) .
C17 O6 C16 C13 83.2(7) .
C17 C18 C19 C20 -0.7(8) .
C17 C18 C19 C24 178.4(5) .
C18 C17 C22 C21 0.1(8) .
C18 C19 C20 C21 0.6(7) .
C18 C19 C24 O9 6.3(7) .
C18 C19 C24 O10 -174.3(5) .
C19 C20 C21 C22 -0.1(7) .
C19 C20 C21 C23 -177.5(5) .
C20 C19 C24 O9 -174.5(5) .
C20 C19 C24 O10 4.9(7) .
C20 C21 C22 C17 -0.3(8) .
C20 C21 C23 O7 176.3(5) .
C20 C21 C23 O8 -1.2(7) .
C22 C17 C18 C19 0.4(8) .
C22 C21 C23 O7 -1.1(8) .
C22 C21 C23 O8 -178.6(5) .
C23 C21 C22 C17 177.2(5) .
C24 C19 C20 C21 -178.6(4) .
C25 C26 C27 C28 -178.1(11) .
C25 C26 C27 C32 -2.0(16) .
C26 C27 C28 N1 0.8(8) .
C26 C27 C28 C29 179.0(7) .
C26 C27 C32 C31 115.2(9) .
C26 C27 C32 C33 -63.6(10) .
C27 C32 C33 N4 178.5(5) .
C27 C32 C33 C34 -3.5(11) .
C28 N1 N2 C26 -1.1(8) .
C28 C27 C32 C31 -69.7(10) .
C28 C27 C32 C33 111.6(8) .
C30 C31 C32 C27 3.5(10) .
C30 C31 C32 C33 -177.6(6) .
C31 N3 N4 C33 -0.2(6) .
C31 C32 C33 N4 -0.5(6) .
C31 C32 C33 C34 177.5(8) .
C32 C27 C28 N1 -175.2(6) .
C32 C27 C28 C29 3.0(12) .
